data_4329906
loop_
_publ_author_name
'Justin N. Cross'
'Eric M. Villa'
'Shuao Wang'
'Juan Diwu'
'Matthew J. Polinski'
'Thomas E. Albrecht-Schmitt'

_publ_section_title
;
 Syntheses, Structures, and Spectroscopic Properties of Plutonium and
 Americium Phosphites and the Redetermination of the Ionic Radii of
 Pu(III) and Am(III)
;
_journal_name_full 'Inorganic Chemistry'
_journal_page_first 8419
_journal_page_last 8424
_journal_paper_doi 10.1021/ic300958z
_journal_volume 51
_journal_year 2012
_chemical_formula_moiety Nd2(HPO3)3(H2O)
_chemical_formula_sum 'H3 Nd2 O10 P3'
_chemical_formula_weight 544.41
_chemical_name_common 'Neodymium phosphite'
_chemical_name_systematic
; 
 ? 
;
_space_group_IT_number 15
_symmetry_cell_setting monoclinic
_symmetry_space_group_name_Hall '-C 2yc'
_symmetry_space_group_name_H-M 'C 1 2/c 1'
_atom_sites_solution_hydrogens geom
_atom_sites_solution_primary direct
_atom_sites_solution_secondary difmap
_audit_creation_method SHELXL-97
_cell_angle_alpha 90.00
_cell_angle_beta 101.4680(10)
_cell_angle_gamma 90.00
_cell_formula_units_Z 8
_cell_length_a 20.5551(3)
_cell_length_b 6.60840(10)
_cell_length_c 13.8781(2)
_cell_measurement_reflns_used 2121
_cell_measurement_temperature 100(2)
_cell_measurement_theta_max 27.54
_cell_measurement_theta_min 3.00
_cell_volume 1847.51(5)
_computing_cell_refinement 'smart saint'
_computing_data_collection smart
_computing_data_reduction SAINT
_computing_molecular_graphics 'SHELXP-97 (Sheldrick, 1997)'
_computing_publication_material 'SHELXCIF-97 (Sheldrick, 2000)'
_computing_structure_refinement 'SHELXL-97 (Sheldrick, 1997)'
_computing_structure_solution 'SHELXS-97 (Sheldrick, 1990)'
_diffrn_ambient_temperature 100(2)
_diffrn_detector_area_resol_mean 0
_diffrn_measured_fraction_theta_full 0.999
_diffrn_measured_fraction_theta_max 0.999
_diffrn_measurement_device_type 'BRUKER apex II'
_diffrn_measurement_method '0.5 wide w/ exposures'
_diffrn_radiation_monochromator 'Quazar optics'
_diffrn_radiation_source 'Imus microfocused'
_diffrn_radiation_type MoK\a
_diffrn_radiation_wavelength 0.71073
_diffrn_reflns_av_R_equivalents 0.1337
_diffrn_reflns_av_sigmaI/netI 0.0948
_diffrn_reflns_limit_h_max 24
_diffrn_reflns_limit_h_min -24
_diffrn_reflns_limit_k_max 7
_diffrn_reflns_limit_k_min -7
_diffrn_reflns_limit_l_max 16
_diffrn_reflns_limit_l_min -16
_diffrn_reflns_number 8569
_diffrn_reflns_theta_full 27.54
_diffrn_reflns_theta_max 24.96
_diffrn_reflns_theta_min 2.02
_exptl_absorpt_coefficient_mu 11.673
_exptl_absorpt_correction_T_max 0.9
_exptl_absorpt_correction_T_min 0.9
_exptl_absorpt_correction_type numerical
_exptl_absorpt_process_details SHELTXPREP
_exptl_crystal_colour 'Light Purple'
_exptl_crystal_density_diffrn 3.915
_exptl_crystal_density_meas ?
_exptl_crystal_description Tablet
_exptl_crystal_F_000 1984
_exptl_crystal_size_max 0.081
_exptl_crystal_size_mid 0.042
_exptl_crystal_size_min 0.006
_refine_diff_density_max 1.350
_refine_diff_density_min -1.637
_refine_diff_density_rms 0.339
_refine_ls_extinction_coef 0.00008(3)
_refine_ls_extinction_expression Fc^*^=kFc[1+0.001xFc^2^\l^3^/sin(2\q)]^-1/4^
_refine_ls_extinction_method SHELXL
_refine_ls_goodness_of_fit_ref 1.102
_refine_ls_hydrogen_treatment mixed
_refine_ls_matrix_type full
_refine_ls_number_parameters 146
_refine_ls_number_reflns 2121
_refine_ls_number_restraints 0
_refine_ls_restrained_S_all 1.102
_refine_ls_R_factor_all 0.0588
_refine_ls_R_factor_gt 0.0406
_refine_ls_shift/su_max 0.001
_refine_ls_shift/su_mean 0.000
_refine_ls_structure_factor_coef Fsqd
_refine_ls_weighting_details 'calc w=1/[\s^2^(Fo^2^)+(0.0044P)^2^+83.7959P] where P=(Fo^2^+2Fc^2^)/3'
_refine_ls_weighting_scheme calc
_refine_ls_wR_factor_gt 0.0684
_refine_ls_wR_factor_ref 0.0736
_reflns_number_gt 1127
_reflns_number_total 1614
_reflns_threshold_expression >2sigma(I)
_cod_data_source_file ic300958z_si_002_3.cif
_cod_data_source_block save
_cod_depositor_comments
;
The following automatic conversions were performed:

'_exptl_crystal_density_meas' value 'N/A' was changed to '?' - the
value is perceived as not measured.

Automatic conversion script
Id: cif_fix_values 3008 2015-01-20 13:52:24Z robertas 
;
_cod_database_code 4329906

loop_
_symmetry_equiv_pos_as_xyz
'x, y, z'
'-x, y, -z+1/2'
'x+1/2, y+1/2, z'
'-x+1/2, y+1/2, -z+1/2'
'-x, -y, -z'
'x, -y, z-1/2'
'-x+1/2, -y+1/2, -z'
'x+1/2, -y+1/2, z-1/2'

loop_
_atom_site_label
_atom_site_type_symbol
_atom_site_fract_x
_atom_site_fract_y
_atom_site_fract_z
_atom_site_U_iso_or_equiv
_atom_site_adp_type
_atom_site_occupancy
_atom_site_symmetry_multiplicity
_atom_site_calc_flag
Nd1 Nd 0.38730(3) 0.11748(7) 0.34382(4) 0.01026(14) Uani 1 1 d
Nd2 Nd 0.28291(2) 0.00100(8) 0.08348(3) 0.00820(13) Uani 1 1 d
P1 P 0.13298(11) 0.1312(4) 0.05344(16) 0.0098(4) Uani 1 1 d
H1 H 0.087(5) 0.089(16) -0.043(7) 0.012 Uiso 1 1 d
P2 P 0.28349(11) 0.5108(4) 0.18456(16) 0.0088(4) Uani 1 1 d
H2 H 0.322(5) 0.635(16) 0.229(7) 0.011 Uiso 1 1 d
P3 P 0.43991(12) -0.0787(4) 0.11647(17) 0.0104(5) Uani 1 1 d
H3 H 0.467(5) -0.278(16) 0.132(7) 0.012 Uiso 1 1 d
O1 O 0.3911(3) -0.0921(11) 0.0179(4) 0.0153(14) Uani 1 1 d
O2 O 0.2229(3) 0.4861(10) 0.2325(5) 0.0141(13) Uani 1 1 d
O3 O 0.1605(3) -0.0703(10) 0.0990(5) 0.0133(14) Uani 1 1 d
O4 O 0.3194(3) 0.3117(10) 0.1779(5) 0.0138(14) Uani 1 1 d
O5 O 0.2639(3) 0.6260(10) 0.0851(4) 0.0119(13) Uani 1 1 d
O6 O 0.0958(3) 0.2512(10) 0.1169(5) 0.0153(14) Uani 1 1 d
O7 O 0.1931(3) 0.2455(10) 0.0315(4) 0.0137(13) Uani 1 1 d
O8 O 0.4959(3) 0.0675(11) 0.1207(5) 0.0211(16) Uani 1 1 d
O9 O 0.3951(3) -0.0374(10) 0.1900(4) 0.0150(14) Uani 1 1 d
O10 O 0.4498(4) 0.4217(13) 0.3004(8) 0.043(2) Uani 1 1 d

loop_
_atom_site_aniso_label
_atom_site_aniso_U_11
_atom_site_aniso_U_22
_atom_site_aniso_U_33
_atom_site_aniso_U_23
_atom_site_aniso_U_13
_atom_site_aniso_U_12
Nd1 0.0096(2) 0.0122(2) 0.0091(2) -0.0015(2) 0.00203(17) 0.0004(2)
Nd2 0.0080(2) 0.0085(2) 0.0081(2) -0.00015(19) 0.00159(16) -0.00008(19)
P1 0.0091(11) 0.0098(10) 0.0102(10) -0.0003(9) 0.0014(8) -0.0006(9)
P2 0.0085(11) 0.0088(10) 0.0093(10) 0.0008(10) 0.0024(8) 0.0002(10)
P3 0.0066(11) 0.0140(11) 0.0100(10) 0.0004(9) 0.0006(8) 0.0029(9)
O1 0.019(4) 0.025(4) 0.002(3) 0.000(3) 0.002(2) -0.005(3)
O2 0.015(3) 0.015(3) 0.013(3) -0.005(3) 0.003(2) -0.001(3)
O3 0.014(3) 0.015(3) 0.010(3) 0.001(3) 0.001(2) -0.001(3)
O4 0.016(4) 0.011(3) 0.014(3) 0.004(3) 0.003(3) 0.003(3)
O5 0.019(3) 0.012(3) 0.006(3) 0.005(3) 0.004(2) 0.002(3)
O6 0.012(3) 0.015(3) 0.022(3) -0.005(3) 0.010(3) 0.001(3)
O7 0.017(3) 0.013(3) 0.013(3) 0.003(3) 0.007(3) 0.001(3)
O8 0.010(4) 0.027(4) 0.026(4) -0.006(3) 0.005(3) -0.002(3)
O9 0.015(3) 0.025(4) 0.005(3) -0.004(3) 0.000(2) 0.003(3)
O10 0.020(4) 0.024(4) 0.093(8) 0.006(5) 0.031(5) -0.002(3)

loop_
_atom_type_symbol
_atom_type_description
_atom_type_scat_dispersion_real
_atom_type_scat_dispersion_imag
_atom_type_scat_source
O O 0.0106 0.0060 'International Tables Vol C Tables 4.2.6.8 and 6.1.1.4'
H H 0.0000 0.0000 'International Tables Vol C Tables 4.2.6.8 and 6.1.1.4'
P P 0.1023 0.0942 'International Tables Vol C Tables 4.2.6.8 and 6.1.1.4'
Nd Nd -0.1943 3.0179 'International Tables Vol C Tables 4.2.6.8 and 6.1.1.4'

loop_
_geom_angle_atom_site_label_1
_geom_angle_atom_site_label_2
_geom_angle_atom_site_label_3
_geom_angle
_geom_angle_site_symmetry_1
_geom_angle_site_symmetry_3
O8 Nd1 O9 83.2(2) 2_655 .
O8 Nd1 O1 87.3(2) 2_655 6_556
O9 Nd1 O1 150.2(2) . 6_556
O8 Nd1 O2 147.8(2) 2_655 4_545
O9 Nd1 O2 71.6(2) . 4_545
O1 Nd1 O2 104.5(2) 6_556 4_545
O8 Nd1 O3 119.8(2) 2_655 4
O9 Nd1 O3 137.6(2) . 4
O1 Nd1 O3 70.9(2) 6_556 4
O2 Nd1 O3 92.4(2) 4_545 4
O8 Nd1 O6 74.3(2) 2_655 4_545
O9 Nd1 O6 75.5(2) . 4_545
O1 Nd1 O6 74.8(2) 6_556 4_545
O2 Nd1 O6 80.0(2) 4_545 4_545
O3 Nd1 O6 141.7(2) 4 4_545
O8 Nd1 O10 67.6(3) 2_655 .
O9 Nd1 O10 90.0(3) . .
O1 Nd1 O10 112.3(3) 6_556 .
O2 Nd1 O10 130.3(3) 4_545 .
O3 Nd1 O10 70.5(2) 4 .
O6 Nd1 O10 140.5(2) 4_545 .
O8 Nd1 O4 124.0(2) 2_655 .
O9 Nd1 O4 64.5(2) . .
O1 Nd1 O4 141.2(2) 6_556 .
O2 Nd1 O4 62.3(2) 4_545 .
O3 Nd1 O4 73.3(2) 4 .
O6 Nd1 O4 131.3(2) 4_545 .
O10 Nd1 O4 68.1(3) . .
O8 Nd1 Nd2 120.81(18) 2_655 .
O9 Nd1 Nd2 38.09(15) . .
O1 Nd1 Nd2 144.98(17) 6_556 .
O2 Nd1 Nd2 40.58(14) 4_545 .
O3 Nd1 Nd2 106.29(15) 4 .
O6 Nd1 Nd2 92.17(16) 4_545 .
O10 Nd1 Nd2 98.6(2) . .
O4 Nd1 Nd2 39.12(14) . .
O7 Nd2 O7 65.9(2) 7 .
O7 Nd2 O4 72.3(2) 7 .
O7 Nd2 O4 74.9(2) . .
O7 Nd2 O5 72.9(2) 7 7
O7 Nd2 O5 79.5(2) . 7
O4 Nd2 O5 142.9(2) . 7
O7 Nd2 O9 100.1(2) 7 .
O7 Nd2 O9 142.7(2) . .
O4 Nd2 O9 67.8(2) . .
O5 Nd2 O9 131.4(2) 7 .
O7 Nd2 O5 137.6(2) 7 1_545
O7 Nd2 O5 123.0(2) . 1_545
O4 Nd2 O5 147.9(2) . 1_545
O5 Nd2 O5 69.2(2) 7 1_545
O9 Nd2 O5 91.2(2) . 1_545
O7 Nd2 O2 137.0(2) 7 4_545
O7 Nd2 O2 97.8(2) . 4_545
O4 Nd2 O2 64.9(2) . 4_545
O5 Nd2 O2 146.2(2) 7 4_545
O9 Nd2 O2 68.2(2) . 4_545
O5 Nd2 O2 85.1(2) 1_545 4_545
O7 Nd2 O3 120.2(2) 7 .
O7 Nd2 O3 57.4(2) . .
O4 Nd2 O3 107.6(2) . .
O5 Nd2 O3 79.5(2) 7 .
O9 Nd2 O3 136.5(2) . .
O5 Nd2 O3 70.5(2) 1_545 .
O2 Nd2 O3 71.14(19) 4_545 .
O7 Nd2 O1 68.9(2) 7 .
O7 Nd2 O1 133.6(2) . .
O4 Nd2 O1 100.9(2) . .
O5 Nd2 O1 78.0(2) 7 .
O9 Nd2 O1 55.73(19) . .
O5 Nd2 O1 85.2(2) 1_545 .
O2 Nd2 O1 122.69(19) 4_545 .
O3 Nd2 O1 151.5(2) . .
O7 Nd2 P1 92.62(16) 7 .
O7 Nd2 P1 28.41(15) . .
O4 Nd2 P1 91.67(16) . .
O5 Nd2 P1 77.44(15) 7 .
O9 Nd2 P1 150.77(15) . .
O5 Nd2 P1 96.95(15) 1_545 .
O2 Nd2 P1 84.55(15) 4_545 .
O3 Nd2 P1 29.02(15) . .
O1 Nd2 P1 152.72(14) . .
O7 Nd2 P3 82.95(16) 7 .
O7 Nd2 P3 145.74(16) . .
O4 Nd2 P3 82.54(16) . .
O5 Nd2 P3 105.55(15) 7 .
O9 Nd2 P3 27.60(15) . .
O5 Nd2 P3 89.47(15) 1_545 .
O2 Nd2 P3 95.47(15) 4_545 .
O3 Nd2 P3 156.40(15) . .
O1 Nd2 P3 28.20(14) . .
P1 Nd2 P3 173.56(6) . .
O7 Nd2 Nd1 109.07(15) 7 .
O7 Nd2 Nd1 112.72(15) . .
O4 Nd2 Nd1 44.82(15) . .
O5 Nd2 Nd1 167.50(15) 7 .
O9 Nd2 Nd1 36.45(14) . .
O5 Nd2 Nd1 104.16(14) 1_545 .
O2 Nd2 Nd1 38.30(14) 4_545 .
O3 Nd2 Nd1 108.74(14) . .
O1 Nd2 Nd1 91.11(13) . .
P1 Nd2 Nd1 114.42(4) . .
P3 Nd2 Nd1 63.09(4) . .
O6 P1 O7 112.4(4) . .
O6 P1 O3 113.9(4) . .
O7 P1 O3 105.3(4) . .
O6 P1 Nd2 131.7(3) . .
O7 P1 Nd2 49.7(3) . .
O3 P1 Nd2 55.7(3) . .
O4 P2 O2 112.4(4) . .
O4 P2 O5 114.4(4) . .
O2 P2 O5 110.3(4) . .
O8 P3 O9 114.8(4) . .
O8 P3 O1 115.9(4) . .
O9 P3 O1 103.4(4) . .
O8 P3 Nd2 130.1(3) . .
O9 P3 Nd2 49.0(2) . .
O1 P3 Nd2 54.5(3) . .
P3 O1 Nd1 141.8(4) . 6
P3 O1 Nd2 97.3(3) . .
Nd1 O1 Nd2 120.1(3) 6 .
P2 O2 Nd1 122.2(4) . 4
P2 O2 Nd2 128.8(3) . 4
Nd1 O2 Nd2 101.1(2) 4 4
P1 O3 Nd1 135.8(4) . 4_545
P1 O3 Nd2 95.3(3) . .
Nd1 O3 Nd2 128.7(3) 4_545 .
P2 O4 Nd2 130.7(4) . .
P2 O4 Nd1 121.5(3) . .
Nd2 O4 Nd1 96.1(2) . .
P2 O5 Nd2 130.6(4) . 7
P2 O5 Nd2 118.5(3) . 1_565
Nd2 O5 Nd2 110.8(2) 7 1_565
P1 O6 Nd1 125.2(4) . 4
P1 O7 Nd2 138.4(4) . 7
P1 O7 Nd2 101.9(3) . .
Nd2 O7 Nd2 114.1(2) 7 .
P3 O8 Nd1 146.7(5) . 2_655
P3 O9 Nd1 145.6(4) . .
P3 O9 Nd2 103.3(3) . .
Nd1 O9 Nd2 105.5(2) . .

loop_
_geom_bond_atom_site_label_1
_geom_bond_atom_site_label_2
_geom_bond_distance
_geom_bond_site_symmetry_2
Nd1 O8 2.377(7) 2_655
Nd1 O9 2.401(6) .
Nd1 O1 2.408(6) 6_556
Nd1 O2 2.460(6) 4_545
Nd1 O3 2.483(6) 4
Nd1 O6 2.490(7) 4_545
Nd1 O10 2.522(8) .
Nd1 O4 2.761(6) .
Nd1 Nd2 3.8946(7) .
Nd2 O7 2.431(6) 7
Nd2 O7 2.451(7) .
Nd2 O4 2.471(7) .
Nd2 O5 2.492(6) 7
Nd2 O9 2.493(6) .
Nd2 O5 2.509(7) 1_545
Nd2 O2 2.582(6) 4_545
Nd2 O3 2.610(7) .
Nd2 O1 2.637(7) .
Nd2 P1 3.146(2) .
Nd2 P3 3.211(2) .
P1 O6 1.502(7) .
P1 O7 1.530(7) .
P1 O3 1.533(7) .
P2 O4 1.520(7) .
P2 O2 1.533(7) .
P2 O5 1.557(6) .
P3 O8 1.494(8) .
P3 O9 1.529(7) .
P3 O1 1.530(6) .
O1 Nd1 2.408(6) 6
O2 Nd1 2.460(6) 4
O2 Nd2 2.582(6) 4
O3 Nd1 2.483(6) 4_545
O5 Nd2 2.492(6) 7
O5 Nd2 2.509(7) 1_565
O6 Nd1 2.490(7) 4
O7 Nd2 2.431(6) 7
O8 Nd1 2.377(7) 2_655
